data_7209099
loop_
_publ_author_name
'Singh, Ajnesh'
'Sharma, Raj P.'
'Aree, Thammarat'
'Venugopalan, Paloth'

_publ_section_title
;
 Water-mediated supramolecular architecture of Co(iii)--phenanthroline
 complexes: organizational control to 2D-layers and 3D-square cavities
 through substituted aryl carboxylate anions
;
_journal_issue 6
_journal_name_full CrystEngComm
_journal_page_first 1153
_journal_paper_doi 10.1039/c2ce26573g
_journal_volume 15
_journal_year 2013
_chemical_formula_moiety 'C33 H32 Co N5 O12'
_chemical_formula_sum 'C33 H32 Co N5 O12'
_chemical_formula_weight 749.57
_chemical_melting_point ?
_chemical_name_common
;
carbonatobis(1,10-phenanthroline)cobalt(iii) 3-methyl-4-
nitrobenzoate.pentahydrate
;
_chemical_name_systematic
;
carbonatobis(1,10-phenanthroline)cobalt(III)
3-methyl-4-nitrobenzoate.pentahydrate
;
_space_group_IT_number 2
_symmetry_cell_setting triclinic
_symmetry_space_group_name_Hall '-P 1'
_symmetry_space_group_name_H-M 'P -1'
_atom_sites_solution_hydrogens geom
_atom_sites_solution_primary direct
_atom_sites_solution_secondary difmap
_audit_creation_method SHELXL-97
_cell_angle_alpha 78.43(3)
_cell_angle_beta 76.51(3)
_cell_angle_gamma 74.00(3)
_cell_formula_units_Z 2
_cell_length_a 10.395(2)
_cell_length_b 12.820(3)
_cell_length_c 13.611(3)
_cell_measurement_reflns_used 9932
_cell_measurement_temperature 293(2)
_cell_measurement_theta_max 29.90
_cell_measurement_theta_min 2.33
_cell_volume 1677.4(7)
_computing_cell_refinement 'APEX2 (Bruker, 2007)'
_computing_data_collection 'APEX2 (Bruker, 2007)'
_computing_data_reduction 'APEX2 (Bruker, 2007)'
_computing_molecular_graphics 'XP (Siemens)'
_computing_publication_material SHELXL-97
_computing_structure_refinement 'SHELXL-97 (Sheldrick, 1997)'
_computing_structure_solution 'SHELXS-97 (Sheldrick, 1997)'
_diffrn_ambient_temperature 293(2)
_diffrn_detector_area_resol_mean 512
_diffrn_measured_fraction_theta_full 0.998
_diffrn_measured_fraction_theta_max 0.998
_diffrn_measurement_device_type 'Bruker KAPPA APEXII'
_diffrn_measurement_method 'combination of \w and \f'
_diffrn_radiation_monochromator graphite
_diffrn_radiation_source 'fine-focus sealed tube'
_diffrn_radiation_type MoK\a
_diffrn_radiation_wavelength 0.71073
_diffrn_reflns_av_R_equivalents 0.0233
_diffrn_reflns_av_sigmaI/netI 0.0185
_diffrn_reflns_limit_h_max 10
_diffrn_reflns_limit_h_min -12
_diffrn_reflns_limit_k_max 15
_diffrn_reflns_limit_k_min -15
_diffrn_reflns_limit_l_max 16
_diffrn_reflns_limit_l_min -16
_diffrn_reflns_number 25349
_diffrn_reflns_theta_full 26.00
_diffrn_reflns_theta_max 26.00
_diffrn_reflns_theta_min 1.67
_diffrn_standards_number 0
_exptl_absorpt_coefficient_mu 0.584
_exptl_absorpt_correction_T_max 0.746
_exptl_absorpt_correction_T_min 0.633
_exptl_absorpt_correction_type multi-scan
_exptl_absorpt_process_details '(SADABS; Bruker, 2007)'
_exptl_crystal_colour 'reddish pink'
_exptl_crystal_density_diffrn 1.484
_exptl_crystal_density_meas ?
_exptl_crystal_density_method 'not measured'
_exptl_crystal_description block
_exptl_crystal_F_000 776
_exptl_crystal_size_max 0.45
_exptl_crystal_size_mid 0.38
_exptl_crystal_size_min 0.35
_refine_diff_density_max 0.352
_refine_diff_density_min -0.257
_refine_diff_density_rms 0.052
_refine_ls_extinction_method none
_refine_ls_goodness_of_fit_ref 1.031
_refine_ls_hydrogen_treatment constr
_refine_ls_matrix_type full
_refine_ls_number_parameters 480
_refine_ls_number_reflns 6588
_refine_ls_number_restraints 0
_refine_ls_restrained_S_all 1.031
_refine_ls_R_factor_all 0.0363
_refine_ls_R_factor_gt 0.0313
_refine_ls_shift/su_max 0.002
_refine_ls_shift/su_mean 0.000
_refine_ls_structure_factor_coef Fsqd
_refine_ls_weighting_details 'calc w=1/[\s^2^(Fo^2^)+(0.0543P)^2^+0.5329P] where P=(Fo^2^+2Fc^2^)/3'
_refine_ls_weighting_scheme calc
_refine_ls_wR_factor_gt 0.0869
_refine_ls_wR_factor_ref 0.0906
_reflns_number_gt 5948
_reflns_number_total 6588
_reflns_threshold_expression >2sigma(I)
_cod_data_source_file c2ce26573g.txt
_cod_data_source_block 4comethnbz
_cod_depositor_comments
;
The following automatic conversions were performed:

'_chemical_melting_point' value 'not measured' was changed to '?' -
the value is undefined or not given.

Automatic conversion script
Id: cif_fix_values 1891 2012-01-12 08:04:46Z andrius 

The following automatic conversions were performed:

'_exptl_crystal_density_meas' value 'not measured' was changed to '?'
- the value is perceived as not measured.

Automatic conversion script
Id: cif_fix_values 3008 2015-01-20 13:52:24Z robertas 
;
_cod_original_cell_volume 1677.4(6)
_cod_original_sg_symbol_H-M P-1
_cod_database_code 7209099

loop_
_symmetry_equiv_pos_as_xyz
'x, y, z'
'-x, -y, -z'

loop_
_atom_site_label
_atom_site_type_symbol
_atom_site_fract_x
_atom_site_fract_y
_atom_site_fract_z
_atom_site_U_iso_or_equiv
_atom_site_adp_type
_atom_site_occupancy
_atom_site_symmetry_multiplicity
_atom_site_calc_flag
_atom_site_refinement_flags
Co1 Co 0.171542(19) 0.531318(16) 0.203516(15) 0.02880(8) Uani 1 1 d .
O1 O 0.11969(11) 0.58030(10) 0.07514(8) 0.0374(3) Uani 1 1 d .
O2 O -0.00423(11) 0.62652(9) 0.21685(8) 0.0360(2) Uani 1 1 d .
O3 O -0.08655(13) 0.69481(12) 0.07166(11) 0.0531(3) Uani 1 1 d .
O4 O 0.24362(17) 0.02107(14) 0.33379(13) 0.0688(4) Uani 1 1 d .
O5 O 0.18542(16) -0.03542(13) 0.49925(13) 0.0658(4) Uani 1 1 d .
O6 O 0.6261(3) 0.3255(3) 0.4402(3) 0.1477(13) Uani 1 1 d .
O7 O 0.5619(4) 0.2922(3) 0.5969(2) 0.1494(12) Uani 1 1 d .
O8 O -0.00012(16) -0.03521(12) 0.33037(11) 0.0594(4) Uani 1 1 d .
H8B H 0.0705 -0.0207 0.3401 0.071 Uiso 1 1 d R
H8C H -0.0530 -0.0143 0.3843 0.071 Uiso 1 1 d R
O9 O 0.3643(3) 0.09920(18) 0.14258(16) 0.1128(8) Uani 1 1 d .
H9B H 0.3049 0.0846 0.1906 0.135 Uiso 1 1 d R
H9C H 0.3156 0.1048 0.0950 0.135 Uiso 1 1 d R
O10 O -0.0773(3) 0.0577(2) 0.14620(18) 0.1232(9) Uani 1 1 d .
H10B H -0.0604 0.0288 0.2051 0.148 Uiso 1 1 d R
H10C H -0.1250 0.0211 0.1310 0.148 Uiso 1 1 d R
O11 O -0.1675(4) 0.8968(3) -0.0278(3) 0.0856(18) Uani 0.571(8) 1 d P
O11A O 0.1203(7) 0.0751(4) -0.0251(6) 0.102(3) Uani 0.429(8) 1 d P
O12 O 0.6662(5) 0.0369(4) 0.1044(3) 0.118(2) Uani 0.562(6) 1 d P
O12A O 0.6004(7) 0.9899(6) 0.0386(5) 0.124(3) Uani 0.438(6) 1 d P
N1 N 0.08994(13) 0.40848(11) 0.22680(10) 0.0324(3) Uani 1 1 d .
N2 N 0.18621(12) 0.48865(10) 0.34747(10) 0.0298(3) Uani 1 1 d .
N3 N 0.35694(13) 0.44812(11) 0.16062(10) 0.0325(3) Uani 1 1 d .
N4 N 0.25451(13) 0.65270(11) 0.18513(10) 0.0323(3) Uani 1 1 d .
N5 N 0.5615(2) 0.28041(19) 0.5129(2) 0.0803(7) Uani 1 1 d .
C1 C 0.00221(16) 0.63854(14) 0.11778(13) 0.0368(3) Uani 1 1 d .
C2 C 0.04556(18) 0.36940(14) 0.16120(14) 0.0416(4) Uani 1 1 d .
H2A H 0.0611 0.3983 0.0924 0.050 Uiso 1 1 calc R
C3 C -0.0239(2) 0.28596(16) 0.19297(16) 0.0500(4) Uani 1 1 d .
H3A H -0.0529 0.2594 0.1453 0.060 Uiso 1 1 calc R
C4 C -0.04948(19) 0.24320(14) 0.29379(16) 0.0470(4) Uani 1 1 d .
H4A H -0.0985 0.1894 0.3152 0.056 Uiso 1 1 calc R
C5 C -0.00123(16) 0.28109(13) 0.36499(14) 0.0375(4) Uani 1 1 d .
C6 C 0.06835(14) 0.36419(12) 0.32688(12) 0.0310(3) Uani 1 1 d .
C7 C 0.12305(14) 0.40615(12) 0.39218(12) 0.0293(3) Uani 1 1 d .
C8 C 0.11180(15) 0.36273(13) 0.49567(12) 0.0340(3) Uani 1 1 d .
C9 C 0.03942(17) 0.27799(14) 0.53331(14) 0.0416(4) Uani 1 1 d .
H9A H 0.0304 0.2485 0.6021 0.050 Uiso 1 1 calc R
C10 C -0.01582(17) 0.23999(14) 0.47169(15) 0.0436(4) Uani 1 1 d .
H10A H -0.0641 0.1863 0.4989 0.052 Uiso 1 1 calc R
C11 C 0.17363(17) 0.40596(14) 0.55454(12) 0.0388(4) Uani 1 1 d .
H11A H 0.1700 0.3795 0.6237 0.047 Uiso 1 1 calc R
C12 C 0.23916(17) 0.48736(14) 0.50902(13) 0.0402(4) Uani 1 1 d .
H12A H 0.2814 0.5158 0.5471 0.048 Uiso 1 1 calc R
C13 C 0.24275(16) 0.52771(13) 0.40560(13) 0.0357(3) Uani 1 1 d .
H13A H 0.2863 0.5840 0.3763 0.043 Uiso 1 1 calc R
C14 C 0.40385(18) 0.34445(14) 0.14450(13) 0.0409(4) Uani 1 1 d .
H14A H 0.3425 0.3010 0.1533 0.049 Uiso 1 1 calc R
C15 C 0.5434(2) 0.29866(16) 0.11460(14) 0.0487(4) Uani 1 1 d .
H15A H 0.5734 0.2259 0.1035 0.058 Uiso 1 1 calc R
C16 C 0.63478(19) 0.36055(17) 0.10178(14) 0.0503(5) Uani 1 1 d .
H16A H 0.7275 0.3300 0.0830 0.060 Uiso 1 1 calc R
C17 C 0.58864(17) 0.47114(16) 0.11707(13) 0.0424(4) Uani 1 1 d .
C18 C 0.44821(16) 0.51047(14) 0.14607(11) 0.0336(3) Uani 1 1 d .
C19 C 0.39225(16) 0.62223(13) 0.15847(11) 0.0328(3) Uani 1 1 d .
C20 C 0.47546(18) 0.69540(16) 0.14038(12) 0.0413(4) Uani 1 1 d .
C21 C 0.6190(2) 0.65264(19) 0.11443(15) 0.0533(5) Uani 1 1 d .
H21A H 0.6769 0.6992 0.1046 0.064 Uiso 1 1 calc R
C22 C 0.67251(18) 0.5465(2) 0.10379(15) 0.0544(5) Uani 1 1 d .
H22A H 0.7667 0.5213 0.0873 0.065 Uiso 1 1 calc R
C23 C 0.4104(2) 0.80582(16) 0.14811(14) 0.0495(5) Uani 1 1 d .
H23A H 0.4614 0.8580 0.1354 0.059 Uiso 1 1 calc R
C24 C 0.2719(2) 0.83598(16) 0.17444(15) 0.0496(4) Uani 1 1 d .
H24A H 0.2281 0.9090 0.1799 0.060 Uiso 1 1 calc R
C25 C 0.19573(19) 0.75761(14) 0.19323(14) 0.0417(4) Uani 1 1 d .
H25A H 0.1014 0.7792 0.2119 0.050 Uiso 1 1 calc R
C26 C 0.33341(17) 0.08515(14) 0.44851(15) 0.0430(4) Uani 1 1 d .
C27 C 0.33472(19) 0.09045(16) 0.54810(16) 0.0479(4) Uani 1 1 d .
H27A H 0.2844 0.0503 0.5998 0.057 Uiso 1 1 calc R
C28 C 0.4076(2) 0.15283(17) 0.57549(17) 0.0534(5) Uani 1 1 d .
C29 C 0.4817(2) 0.20958(17) 0.49528(19) 0.0559(5) Uani 1 1 d .
C30 C 0.4837(2) 0.20572(19) 0.39494(19) 0.0639(6) Uani 1 1 d .
H30A H 0.5351 0.2448 0.3431 0.077 Uiso 1 1 calc R
C31 C 0.4090(2) 0.14343(18) 0.37142(17) 0.0572(5) Uani 1 1 d .
H31A H 0.4096 0.1408 0.3035 0.069 Uiso 1 1 calc R
C32 C 0.24710(19) 0.01754(16) 0.42577(17) 0.0487(4) Uani 1 1 d .
C33 C 0.4008(3) 0.1516(3) 0.6865(2) 0.0883(9) Uani 1 1 d .
H33A H 0.4894 0.1186 0.7030 0.133 Uiso 1 1 calc R
H33B H 0.3374 0.1100 0.7261 0.133 Uiso 1 1 calc R
H33C H 0.3712 0.2254 0.7017 0.133 Uiso 1 1 calc R

loop_
_atom_site_aniso_label
_atom_site_aniso_U_11
_atom_site_aniso_U_22
_atom_site_aniso_U_33
_atom_site_aniso_U_23
_atom_site_aniso_U_13
_atom_site_aniso_U_12
Co1 0.02798(12) 0.02825(12) 0.03076(12) -0.00267(8) -0.00301(8) -0.01099(8)
O1 0.0374(6) 0.0425(6) 0.0314(5) -0.0025(5) -0.0036(4) -0.0125(5)
O2 0.0292(5) 0.0378(6) 0.0378(6) -0.0039(5) -0.0004(4) -0.0092(4)
O3 0.0413(7) 0.0573(8) 0.0587(8) 0.0083(6) -0.0205(6) -0.0115(6)
O4 0.0751(10) 0.0788(11) 0.0704(10) -0.0222(8) -0.0162(8) -0.0379(9)
O5 0.0628(9) 0.0648(10) 0.0788(11) -0.0160(8) -0.0021(8) -0.0358(8)
O6 0.168(3) 0.166(3) 0.163(3) -0.043(2) -0.012(2) -0.133(2)
O7 0.224(3) 0.159(3) 0.137(2) -0.0239(19) -0.080(2) -0.122(3)
O8 0.0663(9) 0.0593(9) 0.0602(9) -0.0048(7) -0.0115(7) -0.0303(7)
O9 0.182(3) 0.1025(16) 0.0800(14) -0.0099(12) -0.0214(14) -0.0824(17)
O10 0.182(3) 0.129(2) 0.0905(16) 0.0045(14) -0.0487(16) -0.085(2)
O11 0.105(3) 0.062(2) 0.077(2) 0.0006(17) -0.026(2) 0.0006(18)
O11A 0.137(5) 0.060(3) 0.113(5) -0.012(3) -0.030(4) -0.027(3)
O12 0.151(4) 0.094(3) 0.104(3) -0.031(2) -0.026(3) -0.006(3)
O12A 0.147(6) 0.141(5) 0.097(4) 0.000(4) -0.020(4) -0.069(4)
N1 0.0317(6) 0.0304(7) 0.0366(7) -0.0052(5) -0.0059(5) -0.0103(5)
N2 0.0284(6) 0.0270(6) 0.0342(6) -0.0038(5) -0.0036(5) -0.0095(5)
N3 0.0322(6) 0.0327(7) 0.0323(6) -0.0032(5) -0.0049(5) -0.0094(5)
N4 0.0335(6) 0.0320(7) 0.0318(6) -0.0019(5) -0.0028(5) -0.0132(5)
N5 0.0755(14) 0.0655(13) 0.123(2) -0.0266(13) -0.0378(14) -0.0285(11)
C1 0.0331(8) 0.0365(8) 0.0422(9) 0.0010(7) -0.0061(7) -0.0165(7)
C2 0.0454(9) 0.0404(9) 0.0454(9) -0.0090(7) -0.0137(7) -0.0145(7)
C3 0.0526(11) 0.0417(10) 0.0667(12) -0.0139(9) -0.0218(9) -0.0163(8)
C4 0.0432(9) 0.0307(9) 0.0725(13) -0.0057(8) -0.0134(9) -0.0167(7)
C5 0.0311(8) 0.0257(8) 0.0542(10) -0.0027(7) -0.0056(7) -0.0086(6)
C6 0.0265(7) 0.0253(7) 0.0393(8) -0.0042(6) -0.0033(6) -0.0062(6)
C7 0.0250(7) 0.0244(7) 0.0363(8) -0.0038(6) -0.0027(6) -0.0051(5)
C8 0.0301(7) 0.0286(8) 0.0369(8) -0.0014(6) -0.0017(6) -0.0029(6)
C9 0.0390(9) 0.0347(9) 0.0415(9) 0.0055(7) 0.0013(7) -0.0087(7)
C10 0.0381(9) 0.0299(8) 0.0566(11) 0.0048(7) -0.0012(8) -0.0127(7)
C11 0.0380(8) 0.0405(9) 0.0324(8) -0.0038(6) -0.0050(6) -0.0032(7)
C12 0.0408(9) 0.0428(9) 0.0400(9) -0.0107(7) -0.0110(7) -0.0087(7)
C13 0.0350(8) 0.0342(8) 0.0410(8) -0.0069(6) -0.0067(6) -0.0127(6)
C14 0.0428(9) 0.0362(9) 0.0413(9) -0.0057(7) -0.0058(7) -0.0078(7)
C15 0.0495(10) 0.0423(10) 0.0455(10) -0.0085(8) -0.0052(8) 0.0018(8)
C16 0.0352(9) 0.0626(12) 0.0436(10) -0.0103(9) -0.0022(7) 0.0011(8)
C17 0.0321(8) 0.0598(11) 0.0342(8) -0.0078(7) -0.0034(6) -0.0112(8)
C18 0.0316(7) 0.0435(9) 0.0267(7) -0.0048(6) -0.0034(6) -0.0125(7)
C19 0.0343(8) 0.0417(9) 0.0253(7) -0.0029(6) -0.0031(6) -0.0174(7)
C20 0.0442(9) 0.0544(11) 0.0335(8) -0.0058(7) -0.0038(7) -0.0283(8)
C21 0.0430(10) 0.0782(15) 0.0498(11) -0.0142(10) 0.0005(8) -0.0368(10)
C22 0.0310(9) 0.0854(16) 0.0503(11) -0.0156(10) 0.0012(8) -0.0228(9)
C23 0.0649(12) 0.0490(11) 0.0457(10) -0.0047(8) -0.0068(9) -0.0365(9)
C24 0.0628(12) 0.0355(9) 0.0540(11) -0.0060(8) -0.0067(9) -0.0214(8)
C25 0.0447(9) 0.0324(8) 0.0474(9) -0.0056(7) -0.0040(7) -0.0122(7)
C26 0.0359(8) 0.0357(9) 0.0598(11) -0.0114(8) -0.0123(8) -0.0067(7)
C27 0.0385(9) 0.0467(10) 0.0598(11) -0.0107(8) -0.0118(8) -0.0085(8)
C28 0.0468(10) 0.0518(11) 0.0672(13) -0.0203(10) -0.0219(9) -0.0032(9)
C29 0.0476(10) 0.0435(10) 0.0880(15) -0.0169(10) -0.0264(10) -0.0130(9)
C30 0.0686(14) 0.0599(13) 0.0748(15) -0.0054(11) -0.0163(11) -0.0351(11)
C31 0.0660(13) 0.0590(13) 0.0567(12) -0.0077(10) -0.0155(10) -0.0287(10)
C32 0.0401(9) 0.0417(10) 0.0684(13) -0.0191(9) -0.0114(9) -0.0078(8)
C33 0.096(2) 0.111(2) 0.0752(17) -0.0318(16) -0.0309(15) -0.0271(17)

loop_
_atom_type_symbol
_atom_type_description
_atom_type_scat_dispersion_real
_atom_type_scat_dispersion_imag
_atom_type_scat_source
C C 0.0033 0.0016 'International Tables Vol C Tables 4.2.6.8 and 6.1.1.4'
H H 0.0000 0.0000 'International Tables Vol C Tables 4.2.6.8 and 6.1.1.4'
N N 0.0061 0.0033 'International Tables Vol C Tables 4.2.6.8 and 6.1.1.4'
O O 0.0106 0.0060 'International Tables Vol C Tables 4.2.6.8 and 6.1.1.4'
Co Co 0.3494 0.9721 'International Tables Vol C Tables 4.2.6.8 and 6.1.1.4'

loop_
_geom_angle_atom_site_label_1
_geom_angle_atom_site_label_2
_geom_angle_atom_site_label_3
_geom_angle
O1 Co1 O2 69.37(6)
O1 Co1 N1 91.59(6)
O2 Co1 N1 89.33(6)
O1 Co1 N4 90.46(6)
O2 Co1 N4 91.21(6)
N1 Co1 N4 177.94(5)
O1 Co1 N3 99.55(6)
O2 Co1 N3 168.12(5)
N1 Co1 N3 95.40(6)
N4 Co1 N3 84.44(6)
O1 Co1 N2 168.53(5)
O2 Co1 N2 99.87(6)
N1 Co1 N2 84.14(6)
N4 Co1 N2 93.81(6)
N3 Co1 N2 91.46(6)
O1 Co1 C1 34.68(6)
O2 Co1 C1 34.69(6)
N1 Co1 C1 90.54(6)
N4 Co1 C1 91.04(6)
N3 Co1 C1 134.10(6)
N2 Co1 C1 134.44(6)
C1 O1 Co1 90.63(10)
C1 O2 Co1 90.44(10)
H8B O8 H8C 96.9
H9B O9 H9C 94.7
H10B O10 H10C 107.1
C2 N1 C6 118.51(14)
C2 N1 Co1 128.98(12)
C6 N1 Co1 112.32(10)
C13 N2 C7 117.69(14)
C13 N2 Co1 131.08(11)
C7 N2 Co1 111.22(10)
C14 N3 C18 118.11(14)
C14 N3 Co1 130.40(12)
C18 N3 Co1 111.49(11)
C25 N4 C19 118.53(14)
C25 N4 Co1 129.23(12)
C19 N4 Co1 112.23(11)
O7 N5 O6 121.0(2)
O7 N5 C29 120.6(3)
O6 N5 C29 118.4(3)
O3 C1 O1 124.70(16)
O3 C1 O2 125.73(16)
O1 C1 O2 109.56(14)
O3 C1 Co1 179.40(16)
O1 C1 Co1 54.69(8)
O2 C1 Co1 54.87(8)
N1 C2 C3 121.63(17)
N1 C2 H2A 119.2
C3 C2 H2A 119.2
C4 C3 C2 120.25(17)
C4 C3 H3A 119.9
C2 C3 H3A 119.9
C3 C4 C5 119.55(16)
C3 C4 H4A 120.2
C5 C4 H4A 120.2
C6 C5 C4 116.63(16)
C6 C5 C10 118.22(16)
C4 C5 C10 125.14(16)
N1 C6 C5 123.40(15)
N1 C6 C7 115.79(13)
C5 C6 C7 120.81(15)
N2 C7 C8 123.77(14)
N2 C7 C6 115.92(14)
C8 C7 C6 120.31(14)
C7 C8 C11 116.77(15)
C7 C8 C9 117.97(16)
C11 C8 C9 125.26(15)
C10 C9 C8 121.74(16)
C10 C9 H9A 119.1
C8 C9 H9A 119.1
C9 C10 C5 120.90(15)
C9 C10 H10A 119.6
C5 C10 H10A 119.6
C12 C11 C8 119.31(15)
C12 C11 H11A 120.3
C8 C11 H11A 120.3
C11 C12 C13 120.11(16)
C11 C12 H12A 119.9
C13 C12 H12A 119.9
N2 C13 C12 122.32(15)
N2 C13 H13A 118.8
C12 C13 H13A 118.8
N3 C14 C15 121.79(17)
N3 C14 H14A 119.1
C15 C14 H14A 119.1
C16 C15 C14 120.04(18)
C16 C15 H15A 120.0
C14 C15 H15A 120.0
C15 C16 C17 119.75(17)
C15 C16 H16A 120.1
C17 C16 H16A 120.1
C18 C17 C16 116.57(17)
C18 C17 C22 117.61(18)
C16 C17 C22 125.81(17)
N3 C18 C17 123.72(16)
N3 C18 C19 115.87(14)
C17 C18 C19 120.37(15)
N4 C19 C20 123.13(16)
N4 C19 C18 115.81(14)
C20 C19 C18 121.02(15)
C19 C20 C23 117.02(16)
C19 C20 C21 117.64(17)
C23 C20 C21 125.33(17)
C22 C21 C20 121.43(17)
C22 C21 H21A 119.3
C20 C21 H21A 119.3
C21 C22 C17 121.82(17)
C21 C22 H22A 119.1
C17 C22 H22A 119.1
C24 C23 C20 119.52(16)
C24 C23 H23A 120.2
C20 C23 H23A 120.2
C23 C24 C25 120.09(18)
C23 C24 H24A 120.0
C25 C24 H24A 120.0
N4 C25 C24 121.69(17)
N4 C25 H25A 119.2
C24 C25 H25A 119.2
C27 C26 C31 118.68(17)
C27 C26 C32 119.66(18)
C31 C26 C32 121.64(18)
C26 C27 C28 123.3(2)
C26 C27 H27A 118.3
C28 C27 H27A 118.3
C29 C28 C27 115.67(19)
C29 C28 C33 126.2(2)
C27 C28 C33 118.2(2)
C30 C29 C28 122.69(18)
C30 C29 N5 115.7(2)
C28 C29 N5 121.6(2)
C29 C30 C31 119.6(2)
C29 C30 H30A 120.2
C31 C30 H30A 120.2
C26 C31 C30 120.0(2)
C26 C31 H31A 120.0
C30 C31 H31A 120.0
O5 C32 O4 125.49(18)
O5 C32 C26 117.77(19)
O4 C32 C26 116.74(19)
C28 C33 H33A 109.5
C28 C33 H33B 109.5
H33A C33 H33B 109.5
C28 C33 H33C 109.5
H33A C33 H33C 109.5
H33B C33 H33C 109.5

loop_
_geom_bond_atom_site_label_1
_geom_bond_atom_site_label_2
_geom_bond_distance
_geom_bond_site_symmetry_2
Co1 O1 1.8844(12) .
Co1 O2 1.8884(13) .
Co1 N1 1.9263(14) .
Co1 N4 1.9264(14) .
Co1 N3 1.9453(15) .
Co1 N2 1.9558(14) .
Co1 C1 2.3089(19) .
O1 C1 1.314(2) .
O2 C1 1.314(2) .
O3 C1 1.220(2) .
O4 C32 1.252(3) .
O5 C32 1.241(3) .
O6 N5 1.199(4) .
O7 N5 1.183(3) .
O8 H8B 0.8500 .
O8 H8C 0.8499 .
O9 H9B 0.8191 .
O9 H9C 0.8916 .
O10 H10B 0.8500 .
O10 H10C 0.8500 .
O11 O11A 1.121(6) 2_565
O11A O11 1.121(6) 2_565
O12 O12A 1.537(7) 1_545
O12A O12 1.537(7) 1_565
N1 C2 1.327(2) .
N1 C6 1.359(2) .
N2 C13 1.327(2) .
N2 C7 1.3631(19) .
N3 C14 1.327(2) .
N3 C18 1.358(2) .
N4 C25 1.330(2) .
N4 C19 1.357(2) .
N5 C29 1.471(3) .
C2 C3 1.395(3) .
C2 H2A 0.9300 .
C3 C4 1.365(3) .
C3 H3A 0.9300 .
C4 C5 1.406(3) .
C4 H4A 0.9300 .
C5 C6 1.398(2) .
C5 C10 1.430(3) .
C6 C7 1.414(2) .
C7 C8 1.397(2) .
C8 C11 1.406(2) .
C8 C9 1.434(2) .
C9 C10 1.347(3) .
C9 H9A 0.9300 .
C10 H10A 0.9300 .
C11 C12 1.368(3) .
C11 H11A 0.9300 .
C12 C13 1.395(2) .
C12 H12A 0.9300 .
C13 H13A 0.9300 .
C14 C15 1.402(3) .
C14 H14A 0.9300 .
C15 C16 1.358(3) .
C15 H15A 0.9300 .
C16 C17 1.407(3) .
C16 H16A 0.9300 .
C17 C18 1.395(2) .
C17 C22 1.430(3) .
C18 C19 1.418(2) .
C19 C20 1.394(2) .
C20 C23 1.404(3) .
C20 C21 1.426(3) .
C21 C22 1.344(3) .
C21 H21A 0.9300 .
C22 H22A 0.9300 .
C23 C24 1.364(3) .
C23 H23A 0.9300 .
C24 C25 1.394(3) .
C24 H24A 0.9300 .
C25 H25A 0.9300 .
C26 C27 1.374(3) .
C26 C31 1.379(3) .
C26 C32 1.522(2) .
C27 C28 1.392(3) .
C27 H27A 0.9300 .
C28 C29 1.383(3) .
C28 C33 1.493(3) .
C29 C30 1.372(3) .
C30 C31 1.380(3) .
C30 H30A 0.9300 .
C31 H31A 0.9300 .
C33 H33A 0.9600 .
C33 H33B 0.9600 .
C33 H33C 0.9600 .

loop_
_geom_torsion_atom_site_label_1
_geom_torsion_atom_site_label_2
_geom_torsion_atom_site_label_3
_geom_torsion_atom_site_label_4
_geom_torsion
O2 Co1 O1 C1 -0.04(8)
N1 Co1 O1 C1 88.65(10)
N4 Co1 O1 C1 -91.16(10)
N3 Co1 O1 C1 -175.60(9)
N2 Co1 O1 C1 20.8(3)
O1 Co1 O2 C1 0.04(8)
N1 Co1 O2 C1 -91.91(10)
N4 Co1 O2 C1 90.07(10)
N3 Co1 O2 C1 21.8(3)
N2 Co1 O2 C1 -175.85(9)
O1 Co1 N1 C2 12.62(15)
O2 Co1 N1 C2 81.95(15)
N4 Co1 N1 C2 -172.7(14)
N3 Co1 N1 C2 -87.14(15)
N2 Co1 N1 C2 -178.05(15)
C1 Co1 N1 C2 47.29(15)
O1 Co1 N1 C6 -162.09(11)
O2 Co1 N1 C6 -92.75(11)
N4 Co1 N1 C6 12.6(15)
N3 Co1 N1 C6 98.16(11)
N2 Co1 N1 C6 7.24(10)
C1 Co1 N1 C6 -127.42(11)
O1 Co1 N2 C13 -115.7(3)
O2 Co1 N2 C13 -95.92(14)
N1 Co1 N2 C13 175.79(14)
N4 Co1 N2 C13 -4.02(14)
N3 Co1 N2 C13 80.51(14)
C1 Co1 N2 C13 -99.23(15)
O1 Co1 N2 C7 62.6(3)
O2 Co1 N2 C7 82.37(10)
N1 Co1 N2 C7 -5.93(10)
N4 Co1 N2 C7 174.27(10)
N3 Co1 N2 C7 -101.21(10)
C1 Co1 N2 C7 79.06(12)
O1 Co1 N3 C14 -86.83(15)
O2 Co1 N3 C14 -107.4(3)
N1 Co1 N3 C14 5.70(15)
N4 Co1 N3 C14 -176.37(15)
N2 Co1 N3 C14 89.94(15)
C1 Co1 N3 C14 -90.32(16)
O1 Co1 N3 C18 93.15(11)
O2 Co1 N3 C18 72.6(3)
N1 Co1 N3 C18 -174.32(10)
N4 Co1 N3 C18 3.62(10)
N2 Co1 N3 C18 -90.07(11)
C1 Co1 N3 C18 89.66(12)
O1 Co1 N4 C25 76.10(15)
O2 Co1 N4 C25 6.73(15)
N1 Co1 N4 C25 -98.6(15)
N3 Co1 N4 C25 175.65(15)
N2 Co1 N4 C25 -93.25(15)
C1 Co1 N4 C25 41.42(15)
O1 Co1 N4 C19 -102.60(11)
O2 Co1 N4 C19 -171.97(10)
N1 Co1 N4 C19 82.7(15)
N3 Co1 N4 C19 -3.04(10)
N2 Co1 N4 C19 88.06(11)
C1 Co1 N4 C19 -137.27(11)
Co1 O1 C1 O3 -179.92(16)
Co1 O1 C1 O2 0.05(12)
Co1 O2 C1 O3 179.92(16)
Co1 O2 C1 O1 -0.05(12)
O1 Co1 C1 O3 6(13)
O2 Co1 C1 O3 -174(100)
N1 Co1 C1 O3 -86(13)
N4 Co1 C1 O3 95(13)
N3 Co1 C1 O3 12(13)
N2 Co1 C1 O3 -168(100)
O2 Co1 C1 O1 179.94(14)
N1 Co1 C1 O1 -92.01(10)
N4 Co1 C1 O1 89.31(9)
N3 Co1 C1 O1 6.05(12)
N2 Co1 C1 O1 -174.32(8)
O1 Co1 C1 O2 -179.94(14)
N1 Co1 C1 O2 88.05(9)
N4 Co1 C1 O2 -90.63(9)
N3 Co1 C1 O2 -173.89(8)
N2 Co1 C1 O2 5.74(12)
C6 N1 C2 C3 1.0(2)
Co1 N1 C2 C3 -173.39(13)
N1 C2 C3 C4 0.8(3)
C2 C3 C4 C5 -2.2(3)
C3 C4 C5 C6 1.7(2)
C3 C4 C5 C10 -177.15(17)
C2 N1 C6 C5 -1.6(2)
Co1 N1 C6 C5 173.75(12)
C2 N1 C6 C7 177.44(14)
Co1 N1 C6 C7 -7.24(16)
C4 C5 C6 N1 0.2(2)
C10 C5 C6 N1 179.12(14)
C4 C5 C6 C7 -178.74(14)
C10 C5 C6 C7 0.2(2)
C13 N2 C7 C8 1.6(2)
Co1 N2 C7 C8 -176.90(11)
C13 N2 C7 C6 -177.84(13)
Co1 N2 C7 C6 3.62(16)
N1 C6 C7 N2 2.37(19)
C5 C6 C7 N2 -178.60(13)
N1 C6 C7 C8 -177.14(13)
C5 C6 C7 C8 1.9(2)
N2 C7 C8 C11 -1.9(2)
C6 C7 C8 C11 177.51(14)
N2 C7 C8 C9 178.35(14)
C6 C7 C8 C9 -2.2(2)
C7 C8 C9 C10 0.4(2)
C11 C8 C9 C10 -179.24(16)
C8 C9 C10 C5 1.6(3)
C6 C5 C10 C9 -1.9(2)
C4 C5 C10 C9 176.87(17)
C7 C8 C11 C12 0.7(2)
C9 C8 C11 C12 -179.68(15)
C8 C11 C12 C13 0.8(2)
C7 N2 C13 C12 0.0(2)
Co1 N2 C13 C12 178.17(12)
C11 C12 C13 N2 -1.2(3)
C18 N3 C14 C15 0.8(2)
Co1 N3 C14 C15 -179.18(13)
N3 C14 C15 C16 0.3(3)
C14 C15 C16 C17 -1.0(3)
C15 C16 C17 C18 0.6(3)
C15 C16 C17 C22 -178.28(18)
C14 N3 C18 C17 -1.3(2)
Co1 N3 C18 C17 178.72(12)
C14 N3 C18 C19 176.44(14)
Co1 N3 C18 C19 -3.55(17)
C16 C17 C18 N3 0.6(2)
C22 C17 C18 N3 179.54(16)
C16 C17 C18 C19 -177.04(15)
C22 C17 C18 C19 1.9(2)
C25 N4 C19 C20 0.9(2)
Co1 N4 C19 C20 179.70(12)
C25 N4 C19 C18 -176.92(14)
Co1 N4 C19 C18 1.92(16)
N3 C18 C19 N4 1.1(2)
C17 C18 C19 N4 178.94(14)
N3 C18 C19 C20 -176.70(14)
C17 C18 C19 C20 1.1(2)
N4 C19 C20 C23 -1.7(2)
C18 C19 C20 C23 175.95(15)
N4 C19 C20 C21 179.03(15)
C18 C19 C20 C21 -3.3(2)
C19 C20 C21 C22 2.5(3)
C23 C20 C21 C22 -176.67(19)
C20 C21 C22 C17 0.5(3)
C18 C17 C22 C21 -2.7(3)
C16 C17 C22 C21 176.10(19)
C19 C20 C23 C24 1.3(3)
C21 C20 C23 C24 -179.49(18)
C20 C23 C24 C25 -0.2(3)
C19 N4 C25 C24 0.4(3)
Co1 N4 C25 C24 -178.21(13)
C23 C24 C25 N4 -0.8(3)
C31 C26 C27 C28 0.7(3)
C32 C26 C27 C28 -178.06(17)
C26 C27 C28 C29 -0.8(3)
C26 C27 C28 C33 -179.9(2)
C27 C28 C29 C30 0.3(3)
C33 C28 C29 C30 179.4(2)
C27 C28 C29 N5 178.85(19)
C33 C28 C29 N5 -2.1(3)
O7 N5 C29 C30 177.2(3)
O6 N5 C29 C30 -3.0(4)
O7 N5 C29 C28 -1.5(4)
O6 N5 C29 C28 178.3(3)
C28 C29 C30 C31 0.2(4)
N5 C29 C30 C31 -178.4(2)
C27 C26 C31 C30 -0.2(3)
C32 C26 C31 C30 178.6(2)
C29 C30 C31 C26 -0.3(4)
C27 C26 C32 O5 -3.5(3)
C31 C26 C32 O5 177.74(19)
C27 C26 C32 O4 175.88(18)
C31 C26 C32 O4 -2.9(3)
